data_7225911
loop_
_publ_author_name
'R, Narendran'
'Subramaniam, Shankar'
'Raja, MR Charan'
'Venkatasubba Rao, Himesh Makala'
'R, Subhashree'
'Ulaganathan, Venkatasubramanian'
'Pemiah, Brindha'
'Kar Mahapatra, Santanu'
'Sivasubramanian, Aravind'

_publ_section_title
;
 Design, synthesis and in-vitro anti-leukemic evaluation of ferulic acid
 analogues as BCR-Abl inhibitors
;
_journal_name_full 'RSC Adv.'
_journal_paper_doi 10.1039/C6RA10106B
_journal_year 2016
_chemical_formula_sum 'C20 H21 N O5'
_chemical_formula_weight 355.38
_space_group_crystal_system triclinic
_space_group_IT_number 2
_space_group_name_Hall '-P 1'
_space_group_name_H-M_alt 'P -1'
_symmetry_space_group_name_Hall '-P 1'
_symmetry_space_group_name_H-M 'P -1'
_atom_sites_solution_hydrogens mixed
_audit_creation_method SHELXL-2014/7
_audit_update_record
;
2016-02-18 deposited with the CCDC.
2016-07-11 downloaded from the CCDC.
;
_cell_angle_alpha 66.970(3)
_cell_angle_beta 85.590(3)
_cell_angle_gamma 84.250(3)
_cell_formula_units_Z 2
_cell_length_a 8.4538(6)
_cell_length_b 10.1122(6)
_cell_length_c 11.6442(7)
_cell_measurement_temperature 296(2)
_cell_volume 910.71(10)
_computing_structure_refinement 'SHELXL-2014/7 (Sheldrick, 2014)'
_diffrn_ambient_temperature 296(2)
_diffrn_measured_fraction_theta_full 0.999
_diffrn_measured_fraction_theta_max 0.893
_diffrn_radiation_type MoK\a
_diffrn_radiation_wavelength 0.71073
_diffrn_reflns_av_R_equivalents 0.0295
_diffrn_reflns_av_unetI/netI 0.0324
_diffrn_reflns_Laue_measured_fraction_full 0.999
_diffrn_reflns_Laue_measured_fraction_max 0.893
_diffrn_reflns_limit_h_max 11
_diffrn_reflns_limit_h_min -11
_diffrn_reflns_limit_k_max 13
_diffrn_reflns_limit_k_min -13
_diffrn_reflns_limit_l_max 15
_diffrn_reflns_limit_l_min -15
_diffrn_reflns_number 21027
_diffrn_reflns_point_group_measured_fraction_full 0.999
_diffrn_reflns_point_group_measured_fraction_max 0.893
_diffrn_reflns_theta_full 25.242
_diffrn_reflns_theta_max 29.626
_diffrn_reflns_theta_min 1.902
_exptl_absorpt_coefficient_mu 0.093
_exptl_crystal_density_diffrn 1.296
_exptl_crystal_F_000 376
_exptl_crystal_size_max 0.300
_exptl_crystal_size_mid 0.250
_exptl_crystal_size_min 0.200
_refine_diff_density_max 0.260
_refine_diff_density_min -0.192
_refine_diff_density_rms 0.056
_refine_ls_extinction_coef 0.014(3)
_refine_ls_extinction_expression Fc^*^=kFc[1+0.001xFc^2^\l^3^/sin(2\q)]^-1/4^
_refine_ls_extinction_method 'SHELXL-2014/7 (Sheldrick 2014'
_refine_ls_goodness_of_fit_ref 1.029
_refine_ls_hydrogen_treatment mixed
_refine_ls_matrix_type full
_refine_ls_number_parameters 241
_refine_ls_number_reflns 4592
_refine_ls_number_restraints 0
_refine_ls_restrained_S_all 1.029
_refine_ls_R_factor_all 0.0995
_refine_ls_R_factor_gt 0.0485
_refine_ls_shift/su_max 0.000
_refine_ls_shift/su_mean 0.000
_refine_ls_structure_factor_coef Fsqd
_refine_ls_weighting_details 'w=1/[\s^2^(Fo^2^)+(0.0587P)^2^+0.2417P] where P=(Fo^2^+2Fc^2^)/3'
_refine_ls_weighting_scheme calc
_refine_ls_wR_factor_gt 0.1149
_refine_ls_wR_factor_ref 0.1440
_reflns_Friedel_coverage 0.000
_reflns_number_gt 2742
_reflns_number_total 4592
_reflns_threshold_expression 'I > 2\s(I)'
_cod_data_source_file c6ra10106b2.cif
_cod_data_source_block shelx
_cod_database_code 7225911
_shelx_shelxl_version_number 2014/7
_shelx_space_group_comment
;
The symmetry employed for this shelxl refinement is uniquely defined
by the following loop, which should always be used as a source of
symmetry information in preference to the above space-group names.
They are only intended as comments.
;
_shelx_estimated_absorpt_t_min 0.973
_shelx_estimated_absorpt_t_max 0.982

loop_
_space_group_symop_operation_xyz
'x, y, z'
'-x, -y, -z'

loop_
_atom_site_label
_atom_site_type_symbol
_atom_site_fract_x
_atom_site_fract_y
_atom_site_fract_z
_atom_site_U_iso_or_equiv
_atom_site_adp_type
_atom_site_occupancy
_atom_site_site_symmetry_order
_atom_site_calc_flag
_atom_site_refinement_flags_posn
_atom_site_refinement_flags_adp
C1 C 0.0658(2) 0.66982(16) 0.90189(15) 0.0415(4) Uani 1 1 d . .
C2 C -0.0082(3) 0.7181(2) 0.98931(19) 0.0587(5) Uani 1 1 d . .
H2 H -0.1175 0.7411 0.9873 0.070 Uiso 1 1 calc R U
C3 C 0.0754(4) 0.7331(2) 1.0791(2) 0.0756(7) Uani 1 1 d . .
H3 H 0.0225 0.7646 1.1379 0.091 Uiso 1 1 calc R U
C4 C 0.2352(4) 0.7020(3) 1.0826(2) 0.0792(8) Uani 1 1 d . .
H4 H 0.2923 0.7137 1.1427 0.095 Uiso 1 1 calc R U
C5 C 0.3120(3) 0.6534(3) 0.9969(2) 0.0791(7) Uani 1 1 d . .
H5 H 0.4215 0.6316 0.9990 0.095 Uiso 1 1 calc R U
C6 C 0.2265(2) 0.6367(2) 0.90733(18) 0.0584(5) Uani 1 1 d . .
H6 H 0.2791 0.6024 0.8502 0.070 Uiso 1 1 calc R U
C7 C -0.0330(2) 0.65817(19) 0.80548(16) 0.0445(4) Uani 1 1 d . .
H7A H -0.1200 0.5993 0.8480 0.053 Uiso 1 1 calc R U
H7B H -0.0792 0.7536 0.7559 0.053 Uiso 1 1 calc R U
C8 C 0.1313(2) 0.67785(16) 0.62074(15) 0.0377(4) Uani 1 1 d . .
C9 C 0.2066(2) 0.60672(16) 0.53654(15) 0.0395(4) Uani 1 1 d . .
H9A H 0.1668 0.6566 0.4533 0.047 Uiso 1 1 calc R U
H9B H 0.3209 0.6127 0.5311 0.047 Uiso 1 1 calc R U
C10 C 0.23644(19) 0.38293(16) 0.51443(15) 0.0347(4) Uani 1 1 d . .
C11 C 0.19453(19) 0.24016(16) 0.55695(14) 0.0339(4) Uani 1 1 d . .
C12 C 0.25574(19) 0.15387(16) 0.49522(15) 0.0363(4) Uani 1 1 d . .
H12 H 0.2279 0.0593 0.5233 0.044 Uiso 1 1 calc R U
C13 C 0.35931(19) 0.20633(16) 0.39081(15) 0.0369(4) Uani 1 1 d . .
C14 C 0.3971(2) 0.34755(17) 0.35051(16) 0.0428(4) Uani 1 1 d . .
H14 H 0.4649 0.3844 0.2805 0.051 Uiso 1 1 calc R U
C15 C 0.3368(2) 0.43539(17) 0.41169(16) 0.0415(4) Uani 1 1 d . .
H15 H 0.3644 0.5301 0.3831 0.050 Uiso 1 1 calc R U
C16 C 0.0446(3) 0.05586(19) 0.70272(19) 0.0578(5) Uani 1 1 d . .
H16A H -0.0052 0.0426 0.6371 0.087 Uiso 1 1 calc R U
H16B H -0.0294 0.0401 0.7727 0.087 Uiso 1 1 calc R U
H16C H 0.1361 -0.0115 0.7279 0.087 Uiso 1 1 calc R U
C17 C 0.4256(2) 0.11878(17) 0.32222(16) 0.0404(4) Uani 1 1 d . .
H17 H 0.4981 0.1610 0.2568 0.048 Uiso 1 1 calc R U
C18 C 0.3940(2) -0.01375(18) 0.34267(16) 0.0427(4) Uani 1 1 d . .
H18 H 0.3215 -0.0579 0.4075 0.051 Uiso 1 1 calc R U
C19 C 0.4652(2) -0.09602(18) 0.27032(16) 0.0433(4) Uani 1 1 d . .
C20 C 0.6485(3) -0.1064(2) 0.1120(2) 0.0689(6) Uani 1 1 d . .
H20A H 0.7217 -0.0473 0.0507 0.103 Uiso 1 1 calc R U
H20B H 0.7055 -0.1915 0.1677 0.103 Uiso 1 1 calc R U
H20C H 0.5706 -0.1333 0.0710 0.103 Uiso 1 1 calc R U
N1 N 0.05017(18) 0.59788(15) 0.72201(13) 0.0419(4) Uani 1 1 d . .
O1 O 0.14871(17) 0.80476(12) 0.59403(12) 0.0570(4) Uani 1 1 d . .
O2 O 0.17207(15) 0.46005(11) 0.58272(11) 0.0440(3) Uani 1 1 d . .
O3 O 0.09275(15) 0.19910(11) 0.65884(11) 0.0457(3) Uani 1 1 d . .
O4 O 0.4338(2) -0.21527(15) 0.28813(14) 0.0707(4) Uani 1 1 d . .
O5 O 0.57021(16) -0.02707(14) 0.18185(13) 0.0587(4) Uani 1 1 d . .
H1A H 0.042(2) 0.512(2) 0.7313(18) 0.053(6) Uiso 1 1 d . .

loop_
_atom_site_aniso_label
_atom_site_aniso_U_11
_atom_site_aniso_U_22
_atom_site_aniso_U_33
_atom_site_aniso_U_23
_atom_site_aniso_U_13
_atom_site_aniso_U_12
C1 0.0563(11) 0.0341(8) 0.0342(9) -0.0129(7) 0.0074(8) -0.0126(7)
C2 0.0770(14) 0.0532(11) 0.0537(12) -0.0311(10) 0.0067(10) -0.0035(10)
C3 0.123(2) 0.0629(14) 0.0565(14) -0.0385(12) 0.0059(14) -0.0190(14)
C4 0.122(2) 0.0758(15) 0.0485(13) -0.0233(12) -0.0103(14) -0.0459(16)
C5 0.0695(15) 0.1050(19) 0.0626(15) -0.0259(14) -0.0077(12) -0.0295(14)
C6 0.0563(13) 0.0787(14) 0.0449(11) -0.0277(10) 0.0063(9) -0.0165(10)
C7 0.0494(11) 0.0472(9) 0.0403(10) -0.0214(8) 0.0060(8) -0.0071(8)
C8 0.0494(10) 0.0312(8) 0.0359(9) -0.0165(7) 0.0003(7) -0.0059(7)
C9 0.0555(10) 0.0278(7) 0.0378(9) -0.0156(7) 0.0036(8) -0.0072(7)
C10 0.0432(9) 0.0300(7) 0.0345(8) -0.0166(7) -0.0017(7) -0.0017(6)
C11 0.0402(9) 0.0299(7) 0.0330(8) -0.0134(6) -0.0005(7) -0.0037(6)
C12 0.0439(9) 0.0284(7) 0.0383(9) -0.0143(7) -0.0039(7) -0.0027(6)
C13 0.0406(9) 0.0357(8) 0.0375(9) -0.0179(7) -0.0017(7) -0.0005(7)
C14 0.0499(10) 0.0390(9) 0.0416(10) -0.0187(8) 0.0086(8) -0.0079(7)
C15 0.0522(10) 0.0322(8) 0.0421(10) -0.0164(7) 0.0053(8) -0.0094(7)
C16 0.0801(14) 0.0384(9) 0.0573(12) -0.0215(9) 0.0236(10) -0.0226(9)
C17 0.0435(10) 0.0401(9) 0.0401(9) -0.0194(7) 0.0025(8) -0.0021(7)
C18 0.0471(10) 0.0432(9) 0.0425(10) -0.0220(8) 0.0035(8) -0.0061(8)
C19 0.0513(11) 0.0418(9) 0.0427(10) -0.0230(8) -0.0006(8) -0.0041(8)
C20 0.0756(15) 0.0769(15) 0.0676(14) -0.0472(12) 0.0168(12) -0.0011(12)
N1 0.0608(10) 0.0332(7) 0.0360(8) -0.0175(6) 0.0061(7) -0.0119(7)
O1 0.0865(10) 0.0323(6) 0.0577(8) -0.0246(6) 0.0211(7) -0.0173(6)
O2 0.0651(8) 0.0281(5) 0.0432(7) -0.0196(5) 0.0103(6) -0.0092(5)
O3 0.0635(8) 0.0326(6) 0.0435(7) -0.0186(5) 0.0138(6) -0.0115(5)
O4 0.1019(12) 0.0537(8) 0.0732(10) -0.0422(8) 0.0205(9) -0.0257(8)
O5 0.0696(9) 0.0531(8) 0.0625(9) -0.0351(7) 0.0216(7) -0.0113(7)

loop_
_atom_type_symbol
_atom_type_description
_atom_type_scat_dispersion_real
_atom_type_scat_dispersion_imag
_atom_type_scat_source
C C 0.0033 0.0016 'International Tables Vol C Tables 4.2.6.8 and 6.1.1.4'
H H 0.0000 0.0000 'International Tables Vol C Tables 4.2.6.8 and 6.1.1.4'
N N 0.0061 0.0033 'International Tables Vol C Tables 4.2.6.8 and 6.1.1.4'
O O 0.0106 0.0060 'International Tables Vol C Tables 4.2.6.8 and 6.1.1.4'

loop_
_geom_angle_atom_site_label_1
_geom_angle_atom_site_label_2
_geom_angle_atom_site_label_3
_geom_angle
C6 C1 C2 117.86(18)
C6 C1 C7 123.59(15)
C2 C1 C7 118.54(17)
C3 C2 C1 121.6(2)
C3 C2 H2 119.2
C1 C2 H2 119.2
C4 C3 C2 120.1(2)
C4 C3 H3 119.9
C2 C3 H3 119.9
C3 C4 C5 119.6(2)
C3 C4 H4 120.2
C5 C4 H4 120.2
C4 C5 C6 120.0(2)
C4 C5 H5 120.0
C6 C5 H5 120.0
C1 C6 C5 120.8(2)
C1 C6 H6 119.6
C5 C6 H6 119.6
N1 C7 C1 115.57(15)
N1 C7 H7A 108.4
C1 C7 H7A 108.4
N1 C7 H7B 108.4
C1 C7 H7B 108.4
H7A C7 H7B 107.4
O1 C8 N1 123.29(15)
O1 C8 C9 118.95(14)
N1 C8 C9 117.76(13)
O2 C9 C8 110.54(13)
O2 C9 H9A 109.5
C8 C9 H9A 109.5
O2 C9 H9B 109.5
C8 C9 H9B 109.5
H9A C9 H9B 108.1
O2 C10 C15 124.53(13)
O2 C10 C11 115.57(13)
C15 C10 C11 119.90(14)
O3 C11 C12 125.13(13)
O3 C11 C10 115.28(13)
C12 C11 C10 119.59(14)
C11 C12 C13 120.84(14)
C11 C12 H12 119.6
C13 C12 H12 119.6
C14 C13 C12 118.24(14)
C14 C13 C17 119.24(15)
C12 C13 C17 122.51(14)
C15 C14 C13 121.56(16)
C15 C14 H14 119.2
C13 C14 H14 119.2
C10 C15 C14 119.86(14)
C10 C15 H15 120.1
C14 C15 H15 120.1
O3 C16 H16A 109.5
O3 C16 H16B 109.5
H16A C16 H16B 109.5
O3 C16 H16C 109.5
H16A C16 H16C 109.5
H16B C16 H16C 109.5
C18 C17 C13 127.13(16)
C18 C17 H17 116.4
C13 C17 H17 116.4
C17 C18 C19 124.41(16)
C17 C18 H18 117.8
C19 C18 H18 117.8
O4 C19 O5 121.94(16)
O4 C19 C18 123.97(17)
O5 C19 C18 114.09(14)
O5 C20 H20A 109.5
O5 C20 H20B 109.5
H20A C20 H20B 109.5
O5 C20 H20C 109.5
H20A C20 H20C 109.5
H20B C20 H20C 109.5
C8 N1 C7 121.84(14)
C8 N1 H1A 116.5(13)
C7 N1 H1A 121.4(13)
C10 O2 C9 115.99(12)
C11 O3 C16 116.77(12)
C19 O5 C20 115.99(15)

loop_
_geom_bond_atom_site_label_1
_geom_bond_atom_site_label_2
_geom_bond_distance
C1 C6 1.366(3)
C1 C2 1.377(2)
C1 C7 1.496(2)
C2 C3 1.370(3)
C2 H2 0.9300
C3 C4 1.355(4)
C3 H3 0.9300
C4 C5 1.371(3)
C4 H4 0.9300
C5 C6 1.385(3)
C5 H5 0.9300
C6 H6 0.9300
C7 N1 1.444(2)
C7 H7A 0.9700
C7 H7B 0.9700
C8 O1 1.2182(17)
C8 N1 1.325(2)
C8 C9 1.499(2)
C9 O2 1.4186(17)
C9 H9A 0.9700
C9 H9B 0.9700
C10 O2 1.3675(18)
C10 C15 1.368(2)
C10 C11 1.404(2)
C11 O3 1.3600(18)
C11 C12 1.374(2)
C12 C13 1.397(2)
C12 H12 0.9300
C13 C14 1.381(2)
C13 C17 1.456(2)
C14 C15 1.380(2)
C14 H14 0.9300
C15 H15 0.9300
C16 O3 1.4254(19)
C16 H16A 0.9600
C16 H16B 0.9600
C16 H16C 0.9600
C17 C18 1.318(2)
C17 H17 0.9300
C18 C19 1.461(2)
C18 H18 0.9300
C19 O4 1.195(2)
C19 O5 1.326(2)
C20 O5 1.437(2)
C20 H20A 0.9600
C20 H20B 0.9600
C20 H20C 0.9600
N1 H1A 0.841(19)

loop_
_geom_torsion_atom_site_label_1
_geom_torsion_atom_site_label_2
_geom_torsion_atom_site_label_3
_geom_torsion_atom_site_label_4
_geom_torsion
C6 C1 C2 C3 0.1(3)
C7 C1 C2 C3 -179.16(18)
C1 C2 C3 C4 0.9(3)
C2 C3 C4 C5 -1.1(4)
C3 C4 C5 C6 0.2(4)
C2 C1 C6 C5 -1.0(3)
C7 C1 C6 C5 178.26(19)
C4 C5 C6 C1 0.8(3)
C6 C1 C7 N1 4.7(2)
C2 C1 C7 N1 -176.06(15)
O1 C8 C9 O2 -179.63(15)
N1 C8 C9 O2 1.2(2)
O2 C10 C11 O3 1.4(2)
C15 C10 C11 O3 -179.28(15)
O2 C10 C11 C12 -178.95(14)
C15 C10 C11 C12 0.4(2)
O3 C11 C12 C13 179.75(15)
C10 C11 C12 C13 0.1(2)
C11 C12 C13 C14 -0.7(2)
C11 C12 C13 C17 -179.44(15)
C12 C13 C14 C15 0.8(3)
C17 C13 C14 C15 179.60(16)
O2 C10 C15 C14 179.01(16)
C11 C10 C15 C14 -0.3(3)
C13 C14 C15 C10 -0.3(3)
C14 C13 C17 C18 -175.24(18)
C12 C13 C17 C18 3.5(3)
C13 C17 C18 C19 -179.83(16)
C17 C18 C19 O4 -178.65(19)
C17 C18 C19 O5 1.7(3)
O1 C8 N1 C7 3.9(3)
C9 C8 N1 C7 -176.92(15)
C1 C7 N1 C8 -84.1(2)
C15 C10 O2 C9 4.0(2)
C11 C10 O2 C9 -176.63(14)
C8 C9 O2 C10 -179.14(14)
C12 C11 O3 C16 -1.2(2)
C10 C11 O3 C16 178.52(16)
O4 C19 O5 C20 -2.3(3)
C18 C19 O5 C20 177.32(17)
